data_4127691
loop_
_publ_author_name
'Das, Anuvab'
'Chen, Yu-Sheng'
'Reibenspies, Joseph H.'
'Powers, David C.'

_publ_section_title
;
 Characterization of a Reactive Rh<sub>2</sub> Nitrenoid by Crystalline
 Matrix Isolation.
;
_journal_issue 41
_journal_name_full 'Journal of the American Chemical Society'
_journal_page_first 16232
_journal_page_last 16236
_journal_paper_doi 10.1021/jacs.9b09064
_journal_volume 141
_journal_year 2019
_chemical_formula_moiety 'C52 H70 N6 O8 Rh2, 2(C H2 Cl2)'
_chemical_formula_sum 'C54 H74 Cl4 N6 O8 Rh2'
_chemical_formula_weight 1282.81
_space_group_crystal_system monoclinic
_space_group_IT_number 14
_space_group_name_Hall '-P 2ybc'
_space_group_name_H-M_alt 'P 1 21/c 1'
_symmetry_space_group_name_Hall '-P 2ybc'
_symmetry_space_group_name_H-M 'P 1 21/c 1'
_atom_sites_solution_hydrogens geom
_audit_creation_date 2019-08-03
_audit_creation_method
;
Olex2 1.2
(compiled 2018.05.29 svn.r3508 for OlexSys, GUI svn.r5506)
;
_cell_angle_alpha 90
_cell_angle_beta 105.7310(10)
_cell_angle_gamma 90
_cell_formula_units_Z 2
_cell_length_a 10.8681(11)
_cell_length_b 14.2652(14)
_cell_length_c 18.7149(19)
_cell_measurement_reflns_used 9066
_cell_measurement_temperature 100(2)
_cell_measurement_theta_max 8.88
_cell_measurement_theta_min 2.15
_cell_volume 2792.8(5)
_computing_cell_refinement 'SAINT V8.38A (?, 2016)'
_computing_data_collection 'APEX3 (Bruker-AXS, 2015)'
_computing_data_reduction 'SAINT V8.38A (?, 2016)'
_computing_molecular_graphics 'Olex2 (Dolomanov et al., 2009)'
_computing_publication_material 'Olex2 (Dolomanov et al., 2009)'
_computing_structure_refinement 'XL (Sheldrick, 2008)'
_computing_structure_solution 'SHELXT 2014/5 (Sheldrick, 2014)'
_diffrn_ambient_temperature 100(2)
_diffrn_detector 'Bruker PHOTON 2 area detector'
_diffrn_detector_type 'Charge-integrating Pixel Array Detector'
_diffrn_measured_fraction_theta_full 0.999
_diffrn_measured_fraction_theta_max 0.998
_diffrn_measurement_device 'three-circle diffractometer'
_diffrn_measurement_device_type 'Bruker D8 goniometer'
_diffrn_measurement_method 'omega and phi scans'
_diffrn_radiation_monochromator 'mirror optics'
_diffrn_radiation_probe x-ray
_diffrn_radiation_type synchrotron
_diffrn_radiation_wavelength 0.24796
_diffrn_reflns_av_R_equivalents 0.0793
_diffrn_reflns_av_unetI/netI 0.0320
_diffrn_reflns_Laue_measured_fraction_full 0.999
_diffrn_reflns_Laue_measured_fraction_max 0.998
_diffrn_reflns_limit_h_max 13
_diffrn_reflns_limit_h_min -13
_diffrn_reflns_limit_k_max 17
_diffrn_reflns_limit_k_min -17
_diffrn_reflns_limit_l_max 23
_diffrn_reflns_limit_l_min -23
_diffrn_reflns_number 67679
_diffrn_reflns_point_group_measured_fraction_full 0.999
_diffrn_reflns_point_group_measured_fraction_max 0.998
_diffrn_reflns_theta_full 8.556
_diffrn_reflns_theta_max 8.889
_diffrn_reflns_theta_min 0.842
_diffrn_source synchrotron
_diffrn_source_type 'Incoatec I\ms'
_diffrn_standards_number 0
_exptl_absorpt_coefficient_mu 0.446
_exptl_absorpt_correction_T_max 0.7434
_exptl_absorpt_correction_T_min 0.6657
_exptl_absorpt_correction_type multi-scan
_exptl_absorpt_process_details
;
SADABS-2016/2 (Bruker,2016/2) was used for absorption correction.
wR2(int) was 0.0809 before and 0.0746 after correction.
The Ratio of minimum to maximum transmission is 0.8955.
The \l/2 correction factor is Not present.
;
_exptl_crystal_colour blue-green
_exptl_crystal_density_diffrn 1.525
_exptl_crystal_density_method 'not measured'
_exptl_crystal_description block
_exptl_crystal_F_000 1324
_exptl_crystal_size_max 0.40
_exptl_crystal_size_mid 0.35
_exptl_crystal_size_min 0.05
_refine_diff_density_max 0.714
_refine_diff_density_min -1.022
_refine_diff_density_rms 0.075
_refine_ls_extinction_method none
_refine_ls_goodness_of_fit_ref 1.025
_refine_ls_hydrogen_treatment constr
_refine_ls_matrix_type full
_refine_ls_number_parameters 338
_refine_ls_number_reflns 5651
_refine_ls_number_restraints 0
_refine_ls_restrained_S_all 1.025
_refine_ls_R_factor_all 0.0327
_refine_ls_R_factor_gt 0.0257
_refine_ls_shift/su_max 0.003
_refine_ls_shift/su_mean 0.000
_refine_ls_structure_factor_coef Fsqd
_refine_ls_weighting_details 'w=1/[\s^2^(Fo^2^)+(0.0303P)^2^+2.0070P] where P=(Fo^2^+2Fc^2^)/3'
_refine_ls_weighting_scheme calc
_refine_ls_wR_factor_gt 0.0619
_refine_ls_wR_factor_ref 0.0659
_reflns_Friedel_coverage 0.000
_reflns_number_gt 4852
_reflns_number_total 5651
_reflns_threshold_expression 'I > 2\s(I)'
_cod_data_source_file ja9b09064_si_002.cif
_cod_data_source_block 2b
_cod_database_code 4127691
_shelx_shelxl_version_number 2014/7
_shelx_space_group_comment
;
The symmetry employed for this shelxl refinement is uniquely defined
by the following loop, which should always be used as a source of
symmetry information in preference to the above space-group names.
They are only intended as comments.
;
_olex2_refinement_description
;
1. Fixed Uiso
 At 1.2 times of:
  All C(H) groups, All C(H,H) groups
 At 1.5 times of:
  All C(H,H,H) groups
2.a Ternary CH refined with riding coordinates:
 C3(H3), C5(H5), C8(H8)
2.b Secondary CH2 refined with riding coordinates:
 C3(H3A,H3B), C10(H10A,H10B), C2(H2A,H2B), C4(H4A,H4B), C6(H6A,H6B), C7(H7A,
 H7B), C9(H9A,H9B), C10(H10A,H10B), C1(H1A,H1B)
2.c Aromatic/amide H refined with riding coordinates:
 C5(H5), C7(H7), C8(H8), C9(H9)
2.d Idealised Me refined as rotating group:
 C13(H13A,H13B,H13C), C14(H14A,H14B,H14C), C15(H15A,H15B,H15C), C16(H16A,H16B,
 H16C)
;
_olex2_submission_special_instructions 'No special instructions were received'

loop_
_space_group_symop_operation_xyz
'x, y, z'
'-x, y+1/2, -z+1/2'
'-x, -y, -z'
'x, -y-1/2, z-1/2'

loop_
_atom_site_label
_atom_site_type_symbol
_atom_site_fract_x
_atom_site_fract_y
_atom_site_fract_z
_atom_site_U_iso_or_equiv
_atom_site_adp_type
_atom_site_occupancy
_atom_site_site_symmetry_order
_atom_site_calc_flag
_atom_site_refinement_flags_posn
Rh1 Rh 0.42095(2) 0.55898(2) 0.47806(2) 0.00894(6) Uani 1 1 d .
O1 O 0.47561(14) 0.56314(10) 0.38186(8) 0.0123(3) Uani 1 1 d .
O2 O 0.62635(14) 0.45289(10) 0.42467(8) 0.0127(3) Uani 1 1 d .
O3 O 0.29188(14) 0.45739(10) 0.43527(8) 0.0130(3) Uani 1 1 d .
O4 O 0.43889(14) 0.34443(10) 0.47771(8) 0.0122(3) Uani 1 1 d .
N1 N 0.24515(18) 0.65983(12) 0.43996(11) 0.0145(4) Uani 1 1 d .
N2 N 0.15154(19) 0.61879(13) 0.45387(11) 0.0166(4) Uani 1 1 d .
N3 N 0.0705(2) 0.57728(14) 0.46442(14) 0.0268(5) Uani 1 1 d .
C1 C 0.3270(2) 0.37268(14) 0.44515(11) 0.0109(4) Uani 1 1 d .
C2 C 0.2254(2) 0.29746(14) 0.41552(13) 0.0145(4) Uani 1 1 d .
C3 C 0.2708(2) 0.23574(15) 0.35908(12) 0.0146(4) Uani 1 1 d .
H3A H 0.3471 0.1999 0.3864 0.018 Uiso 1 1 calc R
H3B H 0.2027 0.1899 0.3370 0.018 Uiso 1 1 calc R
C4 C 0.3037(2) 0.28894(14) 0.29698(12) 0.0147(4) Uani 1 1 d .
C5 C 0.4257(2) 0.32567(14) 0.30754(12) 0.0139(4) Uani 1 1 d .
H5 H 0.4868 0.3162 0.3540 0.017 Uiso 1 1 calc R
C6 C 0.4618(2) 0.37583(15) 0.25275(12) 0.0144(4) Uani 1 1 d .
C7 C 0.3723(2) 0.38688(16) 0.18386(13) 0.0184(5) Uani 1 1 d .
H7 H 0.3951 0.4197 0.1452 0.022 Uiso 1 1 calc R
C8 C 0.2498(2) 0.34995(17) 0.17181(13) 0.0198(5) Uani 1 1 d .
H8 H 0.1894 0.3578 0.1249 0.024 Uiso 1 1 calc R
C9 C 0.2151(2) 0.30159(16) 0.22789(13) 0.0179(5) Uani 1 1 d .
H9 H 0.1311 0.2771 0.2193 0.021 Uiso 1 1 calc R
C10 C 0.5951(2) 0.41596(15) 0.26920(13) 0.0153(4) Uani 1 1 d .
H10A H 0.6207 0.4190 0.2224 0.018 Uiso 1 1 calc R
H10B H 0.6548 0.3728 0.3031 0.018 Uiso 1 1 calc R
C11 C 0.6095(2) 0.51549(15) 0.30489(12) 0.0143(4) Uani 1 1 d .
C12 C 0.5664(2) 0.51084(14) 0.37580(12) 0.0117(4) Uani 1 1 d .
C13 C 0.2159(2) 0.23614(16) 0.48129(14) 0.0214(5) Uani 1 1 d .
H13A H 0.2999 0.2094 0.5054 0.032 Uiso 1 1 calc GR
H13B H 0.1545 0.1854 0.4633 0.032 Uiso 1 1 calc GR
H13C H 0.1870 0.2745 0.5171 0.032 Uiso 1 1 calc GR
C14 C 0.0952(2) 0.34146(16) 0.37886(14) 0.0206(5) Uani 1 1 d .
H14A H 0.0689 0.3809 0.4150 0.031 Uiso 1 1 calc GR
H14B H 0.0318 0.2918 0.3615 0.031 Uiso 1 1 calc GR
H14C H 0.1014 0.3799 0.3366 0.031 Uiso 1 1 calc GR
C15 C 0.7520(2) 0.54258(17) 0.32633(14) 0.0204(5) Uani 1 1 d .
H15A H 0.8013 0.4959 0.3608 0.031 Uiso 1 1 calc GR
H15B H 0.7629 0.6043 0.3502 0.031 Uiso 1 1 calc GR
H15C H 0.7824 0.5448 0.2816 0.031 Uiso 1 1 calc GR
C16 C 0.5319(2) 0.58769(16) 0.25050(13) 0.0180(5) Uani 1 1 d .
H16A H 0.5628 0.5899 0.2060 0.027 Uiso 1 1 calc GR
H16B H 0.5418 0.6496 0.2741 0.027 Uiso 1 1 calc GR
H16C H 0.4415 0.5698 0.2366 0.027 Uiso 1 1 calc GR
C1_1 C 0.2404(2) 0.76443(14) 0.45085(12) 0.0128(4) Uani 1 1 d .
C2_1 C 0.3434(2) 0.80609(15) 0.41871(12) 0.0139(4) Uani 1 1 d .
H2A_1 H 0.3251 0.7905 0.3653 0.017 Uiso 1 1 calc R
H2B_1 H 0.4280 0.7798 0.4446 0.017 Uiso 1 1 calc R
C3_1 C 0.3439(2) 0.91343(15) 0.42913(12) 0.0143(4) Uani 1 1 d .
H3_1 H 0.4110 0.9418 0.4084 0.017 Uiso 1 1 calc R
C4_1 C 0.2132(2) 0.95362(15) 0.38838(14) 0.0188(5) Uani 1 1 d .
H4A_1 H 0.1939 0.9389 0.3348 0.023 Uiso 1 1 calc R
H4B_1 H 0.2141 1.0226 0.3940 0.023 Uiso 1 1 calc R
C5_1 C 0.1104(2) 0.91112(15) 0.42070(14) 0.0195(5) Uani 1 1 d .
H5_1 H 0.0250 0.9376 0.3944 0.023 Uiso 1 1 calc R
C6_1 C 0.1091(2) 0.80422(15) 0.40976(13) 0.0163(5) Uani 1 1 d .
H6A_1 H 0.0420 0.7756 0.4295 0.020 Uiso 1 1 calc R
H6B_1 H 0.0898 0.7893 0.3562 0.020 Uiso 1 1 calc R
C7_1 C 0.2703(2) 0.78660(15) 0.53378(13) 0.0166(5) Uani 1 1 d .
H7A_1 H 0.3548 0.7604 0.5601 0.020 Uiso 1 1 calc R
H7B_1 H 0.2050 0.7577 0.5548 0.020 Uiso 1 1 calc R
C8_1 C 0.2708(2) 0.89353(16) 0.54422(13) 0.0182(5) Uani 1 1 d .
H8_1 H 0.2903 0.9087 0.5983 0.022 Uiso 1 1 calc R
C9_1 C 0.1402(2) 0.93303(16) 0.50389(15) 0.0222(5) Uani 1 1 d .
H9A_1 H 0.1397 1.0017 0.5113 0.027 Uiso 1 1 calc R
H9B_1 H 0.0738 0.9050 0.5245 0.027 Uiso 1 1 calc R
C10_1 C 0.3735(2) 0.93665(15) 0.51193(13) 0.0176(5) Uani 1 1 d .
H10A_1 H 0.3754 1.0055 0.5188 0.021 Uiso 1 1 calc R
H10B_1 H 0.4585 0.9114 0.5383 0.021 Uiso 1 1 calc R
Cl1_2 Cl 0.03189(6) 0.57259(5) 0.26593(4) 0.03387(16) Uani 1 1 d .
Cl2_2 Cl 0.21082(6) 0.69447(4) 0.21976(4) 0.02811(15) Uani 1 1 d .
C1_2 C 0.1906(2) 0.58523(17) 0.26010(14) 0.0213(5) Uani 1 1 d .
H1A_2 H 0.2110 0.5338 0.2297 0.026 Uiso 1 1 calc R
H1B_2 H 0.2503 0.5810 0.3104 0.026 Uiso 1 1 calc R

loop_
_atom_site_aniso_label
_atom_site_aniso_U_11
_atom_site_aniso_U_22
_atom_site_aniso_U_33
_atom_site_aniso_U_23
_atom_site_aniso_U_13
_atom_site_aniso_U_12
Rh1 0.01113(9) 0.00756(8) 0.00773(9) -0.00031(6) 0.00187(6) 0.00014(6)
O1 0.0135(7) 0.0131(7) 0.0102(7) 0.0003(6) 0.0028(6) 0.0013(6)
O2 0.0137(8) 0.0126(7) 0.0118(8) 0.0009(6) 0.0034(6) 0.0011(6)
O3 0.0144(8) 0.0116(7) 0.0117(8) -0.0015(6) 0.0012(6) -0.0003(6)
O4 0.0141(8) 0.0105(7) 0.0114(8) 0.0000(6) 0.0024(6) 0.0008(6)
N1 0.0145(9) 0.0114(8) 0.0175(10) 0.0014(7) 0.0041(8) 0.0010(7)
N2 0.0188(10) 0.0104(8) 0.0205(10) -0.0010(8) 0.0051(8) 0.0025(7)
N3 0.0238(11) 0.0182(10) 0.0423(14) 0.0001(9) 0.0155(11) -0.0033(9)
C1 0.0146(11) 0.0112(10) 0.0074(10) -0.0018(8) 0.0037(8) -0.0030(8)
C2 0.0165(11) 0.0112(10) 0.0158(11) -0.0025(8) 0.0045(9) -0.0023(8)
C3 0.0165(11) 0.0110(10) 0.0144(11) -0.0041(8) 0.0010(9) -0.0017(8)
C4 0.0194(11) 0.0107(10) 0.0127(11) -0.0051(8) 0.0022(9) 0.0001(8)
C5 0.0188(11) 0.0110(9) 0.0106(11) -0.0023(8) 0.0018(9) 0.0028(8)
C6 0.0193(12) 0.0118(10) 0.0116(11) -0.0047(8) 0.0032(9) 0.0013(8)
C7 0.0253(13) 0.0174(11) 0.0130(11) 0.0001(9) 0.0062(10) 0.0016(9)
C8 0.0223(12) 0.0238(12) 0.0108(11) -0.0013(9) 0.0000(10) 0.0030(9)
C9 0.0176(11) 0.0183(11) 0.0161(12) -0.0046(9) 0.0018(9) -0.0007(9)
C10 0.0175(11) 0.0181(11) 0.0113(11) 0.0003(9) 0.0054(9) 0.0025(9)
C11 0.0181(11) 0.0137(10) 0.0125(11) 0.0016(8) 0.0065(9) -0.0011(8)
C12 0.0132(10) 0.0091(9) 0.0113(11) -0.0025(8) 0.0010(9) -0.0037(8)
C13 0.0277(13) 0.0178(11) 0.0199(12) -0.0014(10) 0.0082(11) -0.0068(10)
C14 0.0144(11) 0.0194(11) 0.0256(13) -0.0022(10) 0.0016(10) -0.0024(9)
C15 0.0174(12) 0.0251(12) 0.0202(12) -0.0011(10) 0.0078(10) -0.0052(9)
C16 0.0258(13) 0.0176(11) 0.0124(11) 0.0035(9) 0.0083(10) 0.0010(9)
C1_1 0.0157(11) 0.0093(9) 0.0130(11) -0.0011(8) 0.0035(9) 0.0012(8)
C2_1 0.0159(11) 0.0140(10) 0.0123(11) 0.0005(8) 0.0044(9) -0.0002(8)
C3_1 0.0158(11) 0.0129(10) 0.0148(11) 0.0019(8) 0.0053(9) -0.0022(8)
C4_1 0.0226(12) 0.0127(10) 0.0194(12) 0.0034(9) 0.0025(10) 0.0008(9)
C5_1 0.0168(12) 0.0136(10) 0.0265(13) 0.0046(9) 0.0032(10) 0.0033(9)
C6_1 0.0141(11) 0.0145(10) 0.0184(12) 0.0022(9) 0.0011(9) 0.0006(8)
C7_1 0.0220(12) 0.0141(10) 0.0141(12) 0.0006(9) 0.0058(10) -0.0002(9)
C8_1 0.0263(13) 0.0156(11) 0.0144(11) -0.0048(9) 0.0085(10) -0.0038(9)
C9_1 0.0269(13) 0.0123(10) 0.0331(14) -0.0030(10) 0.0179(12) 0.0006(9)
C10_1 0.0219(12) 0.0141(10) 0.0161(12) -0.0018(9) 0.0039(10) -0.0026(9)
Cl1_2 0.0190(3) 0.0369(4) 0.0442(4) 0.0060(3) 0.0059(3) -0.0019(3)
Cl2_2 0.0324(3) 0.0263(3) 0.0282(3) 0.0061(3) 0.0126(3) 0.0038(3)
C1_2 0.0202(12) 0.0213(12) 0.0219(13) 0.0027(10) 0.0047(10) 0.0030(9)

loop_
_atom_type_symbol
_atom_type_description
_atom_type_scat_dispersion_real
_atom_type_scat_dispersion_imag
_atom_type_scat_source
C C -0.0013 0.0001 'International Tables Vol C Tables 4.2.6.8 and 6.1.1.4'
H H 0.0000 0.0000 'International Tables Vol C Tables 4.2.6.8 and 6.1.1.4'
Cl Cl 0.0111 0.0181 'International Tables Vol C Tables 4.2.6.8 and 6.1.1.4'
N N -0.0017 0.0003 'International Tables Vol C Tables 4.2.6.8 and 6.1.1.4'
O O -0.0002 0.0006 'International Tables Vol C Tables 4.2.6.8 and 6.1.1.4'
Rh Rh 0.1796 0.9816 'International Tables Vol C Tables 4.2.6.8 and 6.1.1.4'

loop_
_geom_angle_atom_site_label_1
_geom_angle_atom_site_label_2
_geom_angle_atom_site_label_3
_geom_angle
_geom_angle_site_symmetry_1
_geom_angle_site_symmetry_3
O1 Rh1 Rh1 88.25(4) . 3_666
O1 Rh1 O4 88.54(6) . 3_666
O1 Rh1 N1 97.00(6) . .
O2 Rh1 Rh1 88.07(4) 3_666 3_666
O2 Rh1 O1 176.25(6) 3_666 .
O2 Rh1 O4 92.01(6) 3_666 3_666
O2 Rh1 N1 86.57(6) 3_666 .
O3 Rh1 Rh1 89.33(4) . 3_666
O3 Rh1 O1 90.46(6) . .
O3 Rh1 O2 88.76(6) . 3_666
O3 Rh1 O4 176.26(6) . 3_666
O3 Rh1 N1 84.19(6) . .
O4 Rh1 Rh1 87.03(4) 3_666 3_666
O4 Rh1 N1 99.51(6) 3_666 .
N1 Rh1 Rh1 171.68(5) . 3_666
C12 O1 Rh1 118.77(14) . .
C12 O2 Rh1 119.61(14) . 3_666
C1 O3 Rh1 118.46(14) . .
C1 O4 Rh1 119.33(13) . 3_666
N2 N1 Rh1 106.81(13) . .
N2 N1 C1_1 111.86(17) . .
C1_1 N1 Rh1 128.40(14) . .
N3 N2 N1 175.6(2) . .
O3 C1 O4 125.79(19) . .
O3 C1 C2 117.20(19) . .
O4 C1 C2 117.01(18) . .
C1 C2 C3 108.22(17) . .
C1 C2 C13 107.91(18) . .
C13 C2 C3 108.95(18) . .
C14 C2 C1 111.29(18) . .
C14 C2 C3 110.68(19) . .
C14 C2 C13 109.71(19) . .
C4 C3 C2 115.03(17) . .
C5 C4 C3 119.7(2) . .
C5 C4 C9 118.3(2) . .
C9 C4 C3 122.0(2) . .
C4 C5 C6 122.6(2) . .
C5 C6 C7 118.2(2) . .
C5 C6 C10 119.4(2) . .
C7 C6 C10 122.3(2) . .
C8 C7 C6 120.2(2) . .
C9 C8 C7 120.6(2) . .
C8 C9 C4 120.2(2) . .
C6 C10 C11 114.31(18) . .
C12 C11 C10 108.35(17) . .
C12 C11 C15 107.97(18) . .
C12 C11 C16 111.40(18) . .
C15 C11 C10 108.48(18) . .
C16 C11 C10 110.79(19) . .
C16 C11 C15 109.76(18) . .
O1 C12 O2 125.3(2) . .
O1 C12 C11 118.89(19) . .
O2 C12 C11 115.83(19) . .
N1 C1_1 C2_1 106.01(16) . .
N1 C1_1 C6_1 111.06(17) . .
N1 C1_1 C7_1 109.62(17) . .
C2_1 C1_1 C6_1 109.88(18) . .
C2_1 C1_1 C7_1 110.02(18) . .
C7_1 C1_1 C6_1 110.17(18) . .
C1_1 C2_1 C3_1 108.32(17) . .
C4_1 C3_1 C2_1 109.72(18) . .
C4_1 C3_1 C10_1 109.58(19) . .
C10_1 C3_1 C2_1 109.58(18) . .
C3_1 C4_1 C5_1 109.45(18) . .
C4_1 C5_1 C6_1 108.75(19) . .
C4_1 C5_1 C9_1 110.1(2) . .
C9_1 C5_1 C6_1 109.20(19) . .
C1_1 C6_1 C5_1 109.02(18) . .
C1_1 C7_1 C8_1 109.04(18) . .
C9_1 C8_1 C7_1 109.48(19) . .
C9_1 C8_1 C10_1 109.62(19) . .
C10_1 C8_1 C7_1 108.98(18) . .
C8_1 C9_1 C5_1 109.86(19) . .
C3_1 C10_1 C8_1 109.66(19) . .
Cl1_2 C1_2 Cl2_2 110.61(13) . .

loop_
_geom_bond_atom_site_label_1
_geom_bond_atom_site_label_2
_geom_bond_distance
_geom_bond_site_symmetry_2
Rh1 Rh1 2.3860(3) 3_666
Rh1 O1 2.0439(15) .
Rh1 O2 2.0283(15) 3_666
Rh1 O3 2.0248(15) .
Rh1 O4 2.0543(15) 3_666
Rh1 N1 2.3431(18) .
O1 C12 1.267(3) .
O2 Rh1 2.0283(15) 3_666
O2 C12 1.273(3) .
O3 C1 1.266(3) .
O4 Rh1 2.0543(15) 3_666
O4 C1 1.269(3) .
N1 N2 1.261(3) .
N1 C1_1 1.509(3) .
N2 N3 1.122(3) .
C1 C2 1.531(3) .
C2 C3 1.555(3) .
C2 C13 1.537(3) .
C2 C14 1.530(3) .
C3 C4 1.510(3) .
C4 C5 1.389(3) .
C4 C9 1.398(3) .
C5 C6 1.391(3) .
C6 C7 1.398(3) .
C6 C10 1.510(3) .
C7 C8 1.391(3) .
C8 C9 1.391(3) .
C10 C11 1.559(3) .
C11 C12 1.524(3) .
C11 C15 1.540(3) .
C11 C16 1.530(3) .
C1_1 C2_1 1.528(3) .
C1_1 C6_1 1.535(3) .
C1_1 C7_1 1.530(3) .
C2_1 C3_1 1.543(3) .
C3_1 C4_1 1.530(3) .
C3_1 C10_1 1.531(3) .
C4_1 C5_1 1.532(3) .
C5_1 C6_1 1.538(3) .
C5_1 C9_1 1.534(4) .
C7_1 C8_1 1.538(3) .
C8_1 C9_1 1.523(3) .
C8_1 C10_1 1.535(3) .
Cl1_2 C1_2 1.767(3) .
Cl2_2 C1_2 1.771(2) .
